data_7002950
loop_
_publ_author_name
'Wang, Jing'
'Liu, Hai-Bo'
'Wang, Wei'
'Kim, Il'
'Ha, Chang-Sik'

_publ_section_title
;
 A thiazoline-containing cobalt(II) complex based colorimetric
 fluorescent probe: &#x201C;turn-on&#x201D; detection of fluoride
;
_journal_issue 47
_journal_name_full 'Dalton Transactions'
_journal_page_first 10422
_journal_page_last 10425
_journal_paper_doi 10.1039/b918887h
_journal_year 2009
_chemical_compound_source 'synthesized by the authors'
_chemical_formula_sum 'C10 H14 Co N4 O6 S4'
_chemical_formula_weight 473.42
_chemical_name_systematic
;
?
;
_space_group_IT_number 14
_symmetry_cell_setting monoclinic
_symmetry_space_group_name_Hall '-P 2yn'
_symmetry_space_group_name_H-M 'P 1 21/n 1'
_atom_sites_solution_hydrogens geom
_atom_sites_solution_primary direct
_atom_sites_solution_secondary difmap
_audit_creation_method SHELXL-97
_cell_angle_alpha 90.00
_cell_angle_beta 91.767(3)
_cell_angle_gamma 90.00
_cell_formula_units_Z 4
_cell_length_a 9.5132(17)
_cell_length_b 17.434(3)
_cell_length_c 10.991(2)
_cell_measurement_reflns_used 2748
_cell_measurement_temperature 294(2)
_cell_measurement_theta_max 26.01
_cell_measurement_theta_min 2.44
_cell_volume 1822.0(6)
_computing_cell_refinement SMART
_computing_data_collection 'SMART (Bruker, 1997)'
_computing_data_reduction 'SAINT (Bruker, 1997)'
_computing_molecular_graphics 'SHELXTL (Bruker, 1997)'
_computing_publication_material SHELXTL
_computing_structure_refinement 'SHELXL-97 (Sheldrick, 1997)'
_computing_structure_solution 'SHELXS97 (Sheldrick, 1997)'
_diffrn_ambient_temperature 294(2)
_diffrn_measured_fraction_theta_full 1.000
_diffrn_measured_fraction_theta_max 1.000
_diffrn_measurement_device_type 'CCD area detector'
_diffrn_measurement_method '\f and \o scans'
_diffrn_radiation_monochromator graphite
_diffrn_radiation_source 'fine-focus sealed tube'
_diffrn_radiation_type MoK\a
_diffrn_radiation_wavelength 0.71073
_diffrn_reflns_av_R_equivalents 0.0477
_diffrn_reflns_av_sigmaI/netI 0.0507
_diffrn_reflns_limit_h_max 9
_diffrn_reflns_limit_h_min -11
_diffrn_reflns_limit_k_max 15
_diffrn_reflns_limit_k_min -20
_diffrn_reflns_limit_l_max 12
_diffrn_reflns_limit_l_min -13
_diffrn_reflns_number 9027
_diffrn_reflns_theta_full 25.02
_diffrn_reflns_theta_max 25.02
_diffrn_reflns_theta_min 2.19
_exptl_absorpt_coefficient_mu 1.435
_exptl_absorpt_correction_T_max 1.00000
_exptl_absorpt_correction_T_min 0.634056
_exptl_absorpt_correction_type multi-scan
_exptl_absorpt_process_details 'SADABS (Sheldrick, 1996)'
_exptl_crystal_colour purple
_exptl_crystal_density_diffrn 1.726
_exptl_crystal_density_meas ?
_exptl_crystal_density_method .
_exptl_crystal_description block
_exptl_crystal_F_000 964
_exptl_crystal_size_max 0.18
_exptl_crystal_size_mid 0.14
_exptl_crystal_size_min 0.10
_refine_diff_density_max 0.596
_refine_diff_density_min -0.417
_refine_diff_density_rms 0.077
_refine_ls_extinction_method none
_refine_ls_goodness_of_fit_ref 1.039
_refine_ls_hydrogen_treatment constr
_refine_ls_matrix_type full
_refine_ls_number_parameters 226
_refine_ls_number_reflns 3218
_refine_ls_number_restraints 0
_refine_ls_restrained_S_all 1.039
_refine_ls_R_factor_all 0.0823
_refine_ls_R_factor_gt 0.0457
_refine_ls_shift/su_max 0.000
_refine_ls_shift/su_mean 0.000
_refine_ls_structure_factor_coef Fsqd
_refine_ls_weighting_details 'calc w=1/[\s^2^(Fo^2^)+(0.0591P)^2^+1.5835P] where P=(Fo^2^+2Fc^2^)/3'
_refine_ls_weighting_scheme calc
_refine_ls_wR_factor_gt 0.1077
_refine_ls_wR_factor_ref 0.1308
_reflns_number_gt 2140
_reflns_number_total 3218
_reflns_threshold_expression I>2\s(I)
_cod_data_source_file b918887h.txt
_cod_data_source_block 60609b
_cod_depositor_comments
;
The following automatic conversions were performed:
'_symmetry_cell_setting' value 'Monoclinic' changed to 'monoclinic'
according to '/home/saulius/struct/CIF-dictionaries/cif_core.dic'
dictionary named 'cif_core.dic' version 2.4.1 from 2010-06-29.

Automatic conversion script
Id: cif_fix_enum 1527 2010-12-29 10:47:43Z saulius 
;

loop_
_cod_entry_issue_id
_cod_entry_issue_origin
_cod_entry_issue_severity
_cod_entry_issue_description
_cod_entry_issue_author
_cod_entry_issue_date
1 original error
;
  3D structure does not resemble the compound, described in the original
  publication: either cell constants or coordinates are incorrect.
;
'Andrius Merkys' 2016-02-02

_cod_original_sg_symbol_Hall '-P 2ybc'
_cod_original_sg_symbol_H-M P2(1)/n
_cod_database_code 7002950

loop_
_symmetry_equiv_pos_as_xyz
'x, y, z'
'-x+1/2, y+1/2, -z+1/2'
'-x, -y, -z'
'x-1/2, -y-1/2, z-1/2'

loop_
_atom_site_label
_atom_site_type_symbol
_atom_site_fract_x
_atom_site_fract_y
_atom_site_fract_z
_atom_site_U_iso_or_equiv
_atom_site_adp_type
_atom_site_occupancy
_atom_site_symmetry_multiplicity
_atom_site_calc_flag
_atom_site_refinement_flags
_atom_site_disorder_assembly
_atom_site_disorder_group
C1 C 0.7610(2) 0.3868(2) 0.95939(13) 0.0263(4) Uani 1 1 d . . .
S2 S 0.77331(6) 0.55916(5) 0.97922(3) 0.02944(11) Uani 1 1 d . . .
C3 C 0.6931(2) 0.5305(2) 1.06104(13) 0.0277(4) Uani 1 1 d . . .
C4 C 0.6562(2) 0.6228(2) 1.10952(14) 0.0318(4) Uani 1 1 d . . .
H4 H 0.6730 0.7131 1.1003 0.038 Uiso 1 1 calc R . .
C5 C 0.5939(2) 0.5773(2) 1.17176(14) 0.0353(5) Uani 1 1 d . . .
H5 H 0.5681 0.6376 1.2049 0.042 Uiso 1 1 calc R . .
C6 C 0.5692(2) 0.4420(2) 1.18557(14) 0.0348(5) Uani 1 1 d . . .
H6 H 0.5283 0.4141 1.2285 0.042 Uiso 1 1 calc R . .
C7 C 0.6041(2) 0.3479(2) 1.13678(13) 0.0307(4) Uani 1 1 d . . .
H7 H 0.5871 0.2577 1.1462 0.037 Uiso 1 1 calc R . .
C8 C 0.6655(2) 0.3933(2) 1.07307(12) 0.0261(4) Uani 1 1 d . . .
N9 N 0.70449(19) 0.31574(16) 1.01509(10) 0.0258(3) Uani 1 1 d . . .
C10 C 0.8016(2) 0.3265(2) 0.89444(13) 0.0284(4) Uani 1 1 d . . .
H10 H 0.7840 0.2316 0.8882 0.034 Uiso 1 1 calc R . .
C11 C 0.8655(2) 0.3944(2) 0.83857(13) 0.0280(4) Uani 1 1 d . . .
H11 H 0.8822 0.4890 0.8439 0.034 Uiso 1 1 calc R . .
C12 C 0.9072(2) 0.3317(2) 0.77429(13) 0.0264(4) Uani 1 1 d . . .
C13 C 0.9860(2) 0.4170(2) 0.72948(13) 0.0273(4) Uani 1 1 d . . .
H13 H 1.0051 0.5118 0.7446 0.033 Uiso 1 1 calc R . .
C14 C 1.0386(2) 0.3768(2) 0.66558(14) 0.0292(4) Uani 1 1 d . . .
H14 H 1.0225 0.2829 0.6489 0.035 Uiso 1 1 calc R . .
C15 C 1.1153(2) 0.4724(2) 0.62505(13) 0.0283(4) Uani 1 1 d . A .
S16 S 1.14976(6) 0.64967(5) 0.64818(3) 0.02723(11) Uani 1 1 d . . .
C17 C 1.2389(2) 0.6774(2) 0.57038(12) 0.0257(4) Uani 1 1 d . . .
C18 C 1.2989(2) 0.8014(2) 0.54556(14) 0.0315(4) Uani 1 1 d . . .
H18 H 1.2981 0.8848 0.5725 0.038 Uiso 1 1 calc R . .
C19 C 1.3597(3) 0.7973(2) 0.47963(14) 0.0364(5) Uani 1 1 d . . .
H19 H 1.3989 0.8788 0.4611 0.044 Uiso 1 1 calc R . .
C20 C 1.3635(3) 0.6739(3) 0.44067(15) 0.0419(6) Uani 1 1 d . . .
H20 H 1.4050 0.6738 0.3964 0.050 Uiso 1 1 calc R . .
C21 C 1.3066(3) 0.5507(3) 0.46639(17) 0.0471(6) Uani 1 1 d . . .
H21 H 1.3108 0.4682 0.4408 0.057 Uiso 1 1 calc R . .
C22 C 1.2429(3) 0.5536(2) 0.53155(15) 0.0345(5) Uani 1 1 d . A .
N23 N 1.1747(3) 0.44072(18) 0.56486(15) 0.0487(6) Uani 1 1 d . . .
C24 C 0.8686(2) 0.1779(2) 0.75586(12) 0.0253(4) Uani 1 1 d . . .
C25 C 0.7204(2) 0.0872(2) 0.73251(13) 0.0267(4) Uani 1 1 d . . .
H25 H 0.6462 0.1242 0.7263 0.032 Uiso 1 1 calc R . .
C26 C 0.6820(2) -0.0556(2) 0.71847(13) 0.0274(4) Uani 1 1 d . . .
H26 H 0.5834 -0.1148 0.7027 0.033 Uiso 1 1 calc R . .
C27 C 0.7949(2) -0.1085(2) 0.72854(12) 0.0268(4) Uani 1 1 d . . .
C28 C 0.9426(2) -0.0232(2) 0.75083(13) 0.0284(4) Uani 1 1 d . . .
H28 H 1.0161 -0.0609 0.7567 0.034 Uiso 1 1 calc R . .
C29 C 0.9779(2) 0.1198(2) 0.76420(13) 0.0289(4) Uani 1 1 d . . .
H29 H 1.0766 0.1784 0.7790 0.035 Uiso 1 1 calc R . .
C30 C 0.6816(2) 0.1669(2) 1.01050(13) 0.0284(4) Uani 1 1 d . . .
H30A H 0.6318 0.1173 0.9478 0.034 Uiso 1 1 calc R . .
H30B H 0.6164 0.1290 1.0426 0.034 Uiso 1 1 calc R . .
C31 C 0.8261(3) 0.1413(2) 1.05054(14) 0.0350(5) Uani 1 1 d . . .
H31A H 0.9021 0.2004 1.0317 0.042 Uiso 1 1 calc R . .
H31B H 0.8611 0.1650 1.1160 0.042 Uiso 1 1 calc R . .
C32 C 0.8009(4) -0.0107(3) 1.01928(18) 0.0501(6) Uani 1 1 d . . .
H32A H 0.7233 -0.0691 1.0362 0.075 Uiso 1 1 calc R . .
H32B H 0.8915 -0.0267 1.0470 0.075 Uiso 1 1 calc R . .
H32C H 0.7719 -0.0325 0.9548 0.075 Uiso 1 1 calc R . .
C33A C 1.2218(5) 0.3065(5) 0.5659(3) 0.0271(8) Uani 0.50 1 d P A 1
H33A H 1.3190 0.3288 0.5608 0.033 Uiso 0.50 1 calc PR A 1
H33B H 1.2263 0.2748 0.6216 0.033 Uiso 0.50 1 calc PR A 1
C34A C 1.1035(5) 0.1953(4) 0.4856(3) 0.0317(9) Uani 0.50 1 d P A 1
H34A H 1.0992 0.2285 0.4304 0.038 Uiso 0.50 1 calc PR A 1
H34B H 1.0067 0.1748 0.4910 0.038 Uiso 0.50 1 calc PR A 1
C35A C 1.1402(7) 0.0636(5) 0.4819(3) 0.0469(13) Uani 0.50 1 d P A 1
H35A H 1.2319 0.0824 0.4713 0.070 Uiso 0.50 1 calc PR A 1
H35B H 1.0611 -0.0090 0.4337 0.070 Uiso 0.50 1 calc PR A 1
H35C H 1.1507 0.0346 0.5382 0.070 Uiso 0.50 1 calc PR A 1
C33B C 1.1369(5) 0.3005(4) 0.5163(3) 0.0256(8) Uani 0.50 1 d P A 2
H33C H 1.1294 0.2986 0.4541 0.031 Uiso 0.50 1 calc PR A 2
H33D H 1.0440 0.2371 0.5175 0.031 Uiso 0.50 1 calc PR A 2
C34B C 1.2689(6) 0.2652(5) 0.5699(3) 0.0334(10) Uani 0.50 1 d P A 2
H34C H 1.2657 0.2559 0.6291 0.040 Uiso 0.50 1 calc PR A 2
H34D H 1.3609 0.3407 0.5781 0.040 Uiso 0.50 1 calc PR A 2
C35B C 1.2678(6) 0.1301(5) 0.5221(3) 0.0387(10) Uani 0.50 1 d P A 2
H35D H 1.1738 0.0566 0.5099 0.058 Uiso 0.50 1 calc PR A 2
H35E H 1.3470 0.1061 0.5600 0.058 Uiso 0.50 1 calc PR A 2
H35F H 1.2819 0.1423 0.4662 0.058 Uiso 0.50 1 calc PR A 2
I1 I 1.346041(14) 0.023006(13) 0.768542(9) 0.03198(6) Uani 1 1 d . . .
N1 N 0.7564(2) -0.25973(18) 0.71444(12) 0.0336(4) Uani 1 1 d . . .
O1 O 0.8581(2) -0.30461(18) 0.73725(14) 0.0526(5) Uani 1 1 d . . .
O2 O 0.62437(19) -0.33561(17) 0.67871(12) 0.0459(4) Uani 1 1 d . . .

loop_
_atom_site_aniso_label
_atom_site_aniso_U_11
_atom_site_aniso_U_22
_atom_site_aniso_U_33
_atom_site_aniso_U_23
_atom_site_aniso_U_13
_atom_site_aniso_U_12
Co1 0.0399(3) 0.0472(4) 0.0307(3) 0.0000(3) 0.0049(2) -0.0012(3)
S1 0.1094(13) 0.0882(12) 0.0444(8) 0.0275(8) -0.0075(8) -0.0353(10)
S2 0.0711(9) 0.0735(9) 0.0366(7) 0.0088(6) -0.0050(6) -0.0314(7)
S3 0.0669(8) 0.0609(8) 0.0336(7) -0.0102(6) -0.0091(6) 0.0216(7)
S4 0.0892(11) 0.0825(11) 0.0400(8) -0.0268(7) -0.0084(7) 0.0229(8)
O1 0.053(2) 0.067(2) 0.048(2) 0.0212(18) 0.0054(16) 0.0071(17)
O2 0.082(3) 0.063(2) 0.053(2) 0.0108(18) -0.017(2) 0.010(2)
O3 0.057(2) 0.060(2) 0.074(3) 0.0066(19) 0.0083(19) -0.0039(18)
O4 0.047(2) 0.077(2) 0.058(2) -0.021(2) 0.0151(17) -0.0078(18)
O5 0.083(3) 0.086(3) 0.067(3) -0.026(2) 0.000(2) -0.033(2)
O6 0.053(2) 0.060(2) 0.076(3) -0.0087(19) 0.0096(19) 0.0008(17)
N1 0.036(2) 0.050(2) 0.0279(19) 0.0006(16) 0.0021(15) 0.0002(17)
N2 0.038(2) 0.051(2) 0.0243(18) -0.0023(16) 0.0006(15) -0.0023(18)
N3 0.061(3) 0.043(2) 0.036(2) -0.0043(18) -0.003(2) 0.002(2)
N4 0.054(3) 0.056(3) 0.039(2) -0.002(2) 0.0089(19) -0.011(2)
C1 0.067(3) 0.071(3) 0.028(2) 0.003(2) -0.005(2) -0.001(3)
C2 0.060(3) 0.085(4) 0.032(3) 0.007(3) 0.005(2) 0.002(3)
C3 0.043(3) 0.051(3) 0.033(2) 0.008(2) 0.0055(19) 0.001(2)
C4 0.054(3) 0.053(3) 0.050(3) -0.002(2) 0.005(2) -0.007(2)
C5 0.055(3) 0.041(3) 0.042(3) -0.002(2) 0.010(2) -0.004(2)
C6 0.053(3) 0.039(2) 0.036(2) -0.003(2) 0.007(2) 0.002(2)
C7 0.053(3) 0.043(3) 0.046(3) 0.001(2) 0.002(2) 0.002(2)
C8 0.038(2) 0.052(3) 0.028(2) -0.006(2) 0.0041(18) -0.007(2)
C9 0.061(3) 0.074(4) 0.032(3) 0.000(2) -0.003(2) -0.002(3)
C10 0.067(4) 0.106(5) 0.034(3) -0.018(3) -0.004(2) 0.011(3)

loop_
_atom_type_symbol
_atom_type_description
_atom_type_scat_dispersion_real
_atom_type_scat_dispersion_imag
_atom_type_scat_source
C C 0.0033 0.0016 'International Tables Vol C Tables 4.2.6.8 and 6.1.1.4'
H H 0.0000 0.0000 'International Tables Vol C Tables 4.2.6.8 and 6.1.1.4'
N N 0.0061 0.0033 'International Tables Vol C Tables 4.2.6.8 and 6.1.1.4'
O O 0.0106 0.0060 'International Tables Vol C Tables 4.2.6.8 and 6.1.1.4'
S S 0.1246 0.1234 'International Tables Vol C Tables 4.2.6.8 and 6.1.1.4'
Co Co 0.3494 0.9721 'International Tables Vol C Tables 4.2.6.8 and 6.1.1.4'

loop_
_geom_angle_atom_site_label_1
_geom_angle_atom_site_label_2
_geom_angle_atom_site_label_3
_geom_angle
_geom_angle_site_symmetry_1
_geom_angle_site_symmetry_3
_geom_angle_publ_flag
N2 Co1 N1 103.28(14) 1_455 . ?
N2 Co1 O1 101.48(14) 1_455 . ?
N1 Co1 O1 96.71(13) . . ?
N2 Co1 O4 99.15(13) 1_455 . ?
N1 Co1 O4 102.18(14) . . ?
O1 Co1 O4 147.90(15) . . ?
N2 Co1 O6 156.26(13) 1_455 . ?
N1 Co1 O6 90.93(14) . . ?
O1 Co1 O6 95.52(13) . . ?
O4 Co1 O6 58.79(13) . . ?
N2 Co1 O3 90.32(14) 1_455 . ?
N1 Co1 O3 154.07(13) . . ?
O1 Co1 O3 58.55(13) . . ?
O4 Co1 O3 97.21(14) . . ?
O6 Co1 O3 84.50(13) . . ?
C3 S1 C2 91.0(2) . . ?
C3 S2 C4 105.1(2) . . ?
C8 S3 C7 105.2(2) . . ?
C8 S4 C10 90.0(2) . . ?
N3 O1 Co1 96.9(3) . . ?
N3 O3 Co1 89.0(3) . . ?
N4 O4 Co1 95.8(3) . . ?
N4 O6 Co1 89.7(3) . . ?
C3 N1 C1 112.7(4) . . ?
C3 N1 Co1 126.8(3) . . ?
C1 N1 Co1 120.5(3) . . ?
C8 N2 C9 111.7(4) . . ?
C8 N2 Co1 126.5(3) . 1_655 ?
C9 N2 Co1 121.5(3) . 1_655 ?
O2 N3 O3 123.2(4) . . ?
O2 N3 O1 121.3(4) . . ?
O3 N3 O1 115.5(4) . . ?
O5 N4 O6 123.6(4) . . ?
O5 N4 O4 120.8(4) . . ?
O6 N4 O4 115.7(4) . . ?
N1 C1 C2 110.9(4) . . ?
N1 C1 H1A 109.5 . . ?
C2 C1 H1A 109.5 . . ?
N1 C1 H1B 109.5 . . ?
C2 C1 H1B 109.5 . . ?
H1A C1 H1B 108.1 . . ?
C1 C2 S1 107.2(3) . . ?
C1 C2 H2A 110.3 . . ?
S1 C2 H2A 110.3 . . ?
C1 C2 H2B 110.3 . . ?
S1 C2 H2B 110.3 . . ?
H2A C2 H2B 108.5 . . ?
N1 C3 S1 118.1(3) . . ?
N1 C3 S2 120.5(3) . . ?
S1 C3 S2 121.4(3) . . ?
C5 C4 S2 115.1(3) . . ?
C5 C4 H4A 108.5 . . ?
S2 C4 H4A 108.5 . . ?
C5 C4 H4B 108.5 . . ?
S2 C4 H4B 108.5 . . ?
H4A C4 H4B 107.5 . . ?
C6 C5 C4 123.2(4) . . ?
C6 C5 H5 118.4 . . ?
C4 C5 H5 118.4 . . ?
C5 C6 C7 123.6(4) . . ?
C5 C6 H6 118.2 . . ?
C7 C6 H6 118.2 . . ?
C6 C7 S3 114.3(3) . . ?
C6 C7 H7A 108.7 . . ?
S3 C7 H7A 108.7 . . ?
C6 C7 H7B 108.7 . . ?
S3 C7 H7B 108.7 . . ?
H7A C7 H7B 107.6 . . ?
N2 C8 S3 120.2(3) . . ?
N2 C8 S4 118.6(3) . . ?
S3 C8 S4 121.3(3) . . ?
N2 C9 C10 111.2(4) . . ?
N2 C9 H9A 109.4 . . ?
C10 C9 H9A 109.4 . . ?
N2 C9 H9B 109.4 . . ?
C10 C9 H9B 109.4 . . ?
H9A C9 H9B 108.0 . . ?
C9 C10 S4 107.9(3) . . ?
C9 C10 H10A 110.1 . . ?
S4 C10 H10A 110.1 . . ?
C9 C10 H10B 110.1 . . ?
S4 C10 H10B 110.1 . . ?
H10A C10 H10B 108.4 . . ?

loop_
_geom_bond_atom_site_label_1
_geom_bond_atom_site_label_2
_geom_bond_distance
_geom_bond_site_symmetry_2
_geom_bond_publ_flag
Co1 N2 2.057(3) 1_455 ?
Co1 N1 2.058(3) . ?
Co1 O1 2.088(3) . ?
Co1 O4 2.109(3) . ?
Co1 O6 2.254(4) . ?
Co1 O3 2.268(4) . ?
S1 C3 1.740(4) . ?
S1 C2 1.795(5) . ?
S2 C3 1.741(5) . ?
S2 C4 1.814(5) . ?
S3 C8 1.736(4) . ?
S3 C7 1.826(4) . ?
S4 C8 1.743(4) . ?
S4 C10 1.797(5) . ?
O1 N3 1.271(5) . ?
O2 N3 1.217(5) . ?
O3 N3 1.254(5) . ?
O4 N4 1.279(5) . ?
O5 N4 1.211(5) . ?
O6 N4 1.255(5) . ?
N1 C3 1.283(6) . ?
N1 C1 1.472(5) . ?
N2 C8 1.281(5) . ?
N2 C9 1.479(5) . ?
N2 Co1 2.057(3) 1_655 ?
C1 C2 1.524(7) . ?
C1 H1A 0.9700 . ?
C1 H1B 0.9700 . ?
C2 H2A 0.9700 . ?
C2 H2B 0.9700 . ?
C4 C5 1.497(6) . ?
C4 H4A 0.9700 . ?
C4 H4B 0.9700 . ?
C5 C6 1.308(6) . ?
C5 H5 0.9300 . ?
C6 C7 1.489(6) . ?
C6 H6 0.9300 . ?
C7 H7A 0.9700 . ?
C7 H7B 0.9700 . ?
C9 C10 1.492(7) . ?
C9 H9A 0.9700 . ?
C9 H9B 0.9700 . ?
C10 H10A 0.9700 . ?
C10 H10B 0.9700 . ?

loop_
_geom_torsion_atom_site_label_1
_geom_torsion_atom_site_label_2
_geom_torsion_atom_site_label_3
_geom_torsion_atom_site_label_4
_geom_torsion
_geom_torsion_site_symmetry_1
_geom_torsion_site_symmetry_2
_geom_torsion_site_symmetry_3
_geom_torsion_site_symmetry_4
_geom_torsion_publ_flag
N2 Co1 O1 N3 84.0(3) 1_455 . . . ?
N1 Co1 O1 N3 -171.0(2) . . . . ?
O4 Co1 O1 N3 -45.0(4) . . . . ?
O6 Co1 O1 N3 -79.4(3) . . . . ?
O3 Co1 O1 N3 0.7(2) . . . . ?
N2 Co1 O3 N3 -104.0(3) 1_455 . . . ?
N1 Co1 O3 N3 18.4(5) . . . . ?
O1 Co1 O3 N3 -0.7(2) . . . . ?
O4 Co1 O3 N3 156.7(2) . . . . ?
O6 Co1 O3 N3 99.2(3) . . . . ?
N2 Co1 O4 N4 -169.7(3) 1_455 . . . ?
N1 Co1 O4 N4 84.4(3) . . . . ?
O1 Co1 O4 N4 -40.2(4) . . . . ?
O6 Co1 O4 N4 0.8(2) . . . . ?
O3 Co1 O4 N4 -78.2(3) . . . . ?
N2 Co1 O6 N4 22.9(5) 1_455 . . . ?
N1 Co1 O6 N4 -104.5(3) . . . . ?
O1 Co1 O6 N4 158.6(3) . . . . ?
O4 Co1 O6 N4 -0.8(2) . . . . ?
O3 Co1 O6 N4 101.0(3) . . . . ?
N2 Co1 N1 C3 47.9(4) 1_455 . . . ?
O1 Co1 N1 C3 -55.6(4) . . . . ?
O4 Co1 N1 C3 150.5(4) . . . . ?
O6 Co1 N1 C3 -151.3(4) . . . . ?
O3 Co1 N1 C3 -72.0(5) . . . . ?
N2 Co1 N1 C1 -130.6(3) 1_455 . . . ?
O1 Co1 N1 C1 125.9(3) . . . . ?
O4 Co1 N1 C1 -28.0(4) . . . . ?
O6 Co1 N1 C1 30.2(3) . . . . ?
O3 Co1 N1 C1 109.5(4) . . . . ?
Co1 O3 N3 O2 -178.7(4) . . . . ?
Co1 O3 N3 O1 1.1(4) . . . . ?
Co1 O1 N3 O2 178.6(4) . . . . ?
Co1 O1 N3 O3 -1.3(4) . . . . ?
Co1 O6 N4 O5 -179.5(4) . . . . ?
Co1 O6 N4 O4 1.3(4) . . . . ?
Co1 O4 N4 O5 179.4(4) . . . . ?
Co1 O4 N4 O6 -1.4(4) . . . . ?
C3 N1 C1 C2 -2.2(6) . . . . ?
Co1 N1 C1 C2 176.5(3) . . . . ?
N1 C1 C2 S1 4.2(5) . . . . ?
C3 S1 C2 C1 -3.9(4) . . . . ?
C1 N1 C3 S1 -1.0(5) . . . . ?
Co1 N1 C3 S1 -179.6(2) . . . . ?
C1 N1 C3 S2 -179.9(3) . . . . ?
Co1 N1 C3 S2 1.4(5) . . . . ?
C2 S1 C3 N1 3.1(4) . . . . ?
C2 S1 C3 S2 -178.0(3) . . . . ?
C4 S2 C3 N1 -171.8(4) . . . . ?
C4 S2 C3 S1 9.3(4) . . . . ?
C3 S2 C4 C5 -84.8(4) . . . . ?
S2 C4 C5 C6 -85.8(5) . . . . ?
C4 C5 C6 C7 180.0(4) . . . . ?
C5 C6 C7 S3 -100.0(5) . . . . ?
C8 S3 C7 C6 -89.7(4) . . . . ?
C9 N2 C8 S3 -178.5(3) . . . . ?
Co1 N2 C8 S3 7.7(5) 1_655 . . . ?
C9 N2 C8 S4 0.6(5) . . . . ?
Co1 N2 C8 S4 -173.2(2) 1_655 . . . ?
C7 S3 C8 N2 -169.3(4) . . . . ?
C7 S3 C8 S4 11.6(3) . . . . ?
C10 S4 C8 N2 3.6(4) . . . . ?
C10 S4 C8 S3 -177.3(3) . . . . ?
C8 N2 C9 C10 -5.7(6) . . . . ?
Co1 N2 C9 C10 168.5(3) 1_655 . . . ?
N2 C9 C10 S4 7.9(6) . . . . ?
C8 S4 C10 C9 -6.3(4) . . . . ?
